data_4065448
loop_
_publ_author_name
'Herbert, David E.'
'Ozerov, Oleg V.'

_publ_section_title
;
 Binuclear Palladium Complexes Supported by Bridged Pincer Ligands
;
_journal_issue 24
_journal_name_full Organometallics
_journal_page_first 6641
_journal_paper_doi 10.1021/om2008056
_journal_volume 30
_journal_year 2011
_chemical_formula_moiety 'C30 H45 N2 O2 P2 Pd2, C F3 O3 S'
_chemical_formula_sum 'C31 H45 F3 N2 O5 P2 Pd2 S'
_chemical_formula_weight 889.49
_chemical_name_systematic
; 
 ? 
;
_space_group_IT_number 14
_symmetry_cell_setting monoclinic
_symmetry_space_group_name_Hall '-P 2ybc'
_symmetry_space_group_name_H-M 'P 1 21/c 1'
_atom_sites_solution_hydrogens geom
_atom_sites_solution_primary direct
_atom_sites_solution_secondary difmap
_audit_creation_method SHELXL-97
_cell_angle_alpha 90.00
_cell_angle_beta 102.349(3)
_cell_angle_gamma 90.00
_cell_formula_units_Z 8
_cell_length_a 20.882(5)
_cell_length_b 13.676(3)
_cell_length_c 25.112(6)
_cell_measurement_reflns_used 8696
_cell_measurement_temperature 110(2)
_cell_measurement_theta_max 25.94
_cell_measurement_theta_min 2.23
_cell_volume 7006(3)
_computing_cell_refinement 'Bruker SMART'
_computing_data_collection 'Bruker SMART'
_computing_data_reduction 'Bruker SAINT'
_computing_molecular_graphics 'Bruker SHELXTL'
_computing_publication_material 'Bruker SHELXTL'
_computing_structure_refinement 'SHELXL-97 (Sheldrick, 2008)'
_computing_structure_solution 'SHELXS-97 (Sheldrick, 2008)'
_diffrn_ambient_temperature 110(2)
_diffrn_measured_fraction_theta_full 0.991
_diffrn_measured_fraction_theta_max 0.991
_diffrn_measurement_device_type 'CCD area detector'
_diffrn_measurement_method 'phi and omega scans'
_diffrn_radiation_monochromator graphite
_diffrn_radiation_source 'normal-focus sealed tube'
_diffrn_radiation_type MoK\a
_diffrn_radiation_wavelength 0.71073
_diffrn_reflns_av_R_equivalents 0.0657
_diffrn_reflns_av_sigmaI/netI 0.0549
_diffrn_reflns_limit_h_max 27
_diffrn_reflns_limit_h_min -27
_diffrn_reflns_limit_k_max 17
_diffrn_reflns_limit_k_min -17
_diffrn_reflns_limit_l_max 32
_diffrn_reflns_limit_l_min -32
_diffrn_reflns_number 78794
_diffrn_reflns_theta_full 27.58
_diffrn_reflns_theta_max 27.58
_diffrn_reflns_theta_min 1.66
_exptl_absorpt_coefficient_mu 1.235
_exptl_absorpt_correction_T_max 0.8621
_exptl_absorpt_correction_T_min 0.7965
_exptl_absorpt_correction_type multi-scan
_exptl_absorpt_process_details SADABS
_exptl_crystal_colour colourless
_exptl_crystal_density_diffrn 1.687
_exptl_crystal_density_method 'not measured'
_exptl_crystal_description block
_exptl_crystal_F_000 3600
_exptl_crystal_size_max 0.15
_exptl_crystal_size_mid 0.06
_exptl_crystal_size_min 0.04
_refine_diff_density_max 1.761
_refine_diff_density_min -1.199
_refine_diff_density_rms 0.126
_refine_ls_extinction_method none
_refine_ls_goodness_of_fit_ref 1.018
_refine_ls_hydrogen_treatment constr
_refine_ls_matrix_type full
_refine_ls_number_parameters 838
_refine_ls_number_reflns 16068
_refine_ls_number_restraints 1
_refine_ls_restrained_S_all 1.021
_refine_ls_R_factor_all 0.0770
_refine_ls_R_factor_gt 0.0431
_refine_ls_shift/su_max 0.001
_refine_ls_shift/su_mean 0.000
_refine_ls_structure_factor_coef Fsqd
_refine_ls_weighting_details 'calc w=1/[\s^2^(Fo^2^)+(0.0435P)^2^+11.1051P] where P=(Fo^2^+2Fc^2^)/3'
_refine_ls_weighting_scheme calc
_refine_ls_wR_factor_gt 0.0960
_refine_ls_wR_factor_ref 0.1121
_reflns_number_gt 10769
_reflns_number_total 16068
_reflns_threshold_expression >2sigma(I)
_cod_data_source_file om2008056_si_002.cif
_cod_data_source_block oz311_dh370
_cod_depositor_comments
;
The following automatic conversions were performed:

'_symmetry_cell_setting' value 'Monoclinic' changed to 'monoclinic'
according to /home/saulius/struct/CIF-dictionaries/cif_core.dic
dictionary named 'cif_core.dic' version 2.4.1 from 2010-06-29.

Automatic conversion script
Id: cif_fix_values 1715 2011-07-08 13:25:40Z adriana 
;
_cod_original_cell_volume 7005(3)
_cod_original_sg_symbol_H-M P2(1)/c
_cod_database_code 4065448

loop_
_symmetry_equiv_pos_as_xyz
'x, y, z'
'-x, y+1/2, -z+1/2'
'-x, -y, -z'
'x, -y-1/2, z-1/2'

loop_
_atom_site_label
_atom_site_type_symbol
_atom_site_fract_x
_atom_site_fract_y
_atom_site_fract_z
_atom_site_U_iso_or_equiv
_atom_site_adp_type
_atom_site_occupancy
_atom_site_symmetry_multiplicity
_atom_site_calc_flag
_atom_site_refinement_flags
C37 C 0.1824(3) 0.4426(4) 0.3376(3) 0.066(2) Uani 1 1 d D
H37 H 0.1734 0.4409 0.3751 0.080 Uiso 1 1 calc R
C38 C 0.1390(4) 0.3643(5) 0.3058(4) 0.0863(18) Uani 1 1 d .
H38A H 0.1505 0.3551 0.2704 0.129 Uiso 1 1 calc R
H38B H 0.0930 0.3846 0.3004 0.129 Uiso 1 1 calc R
H38C H 0.1452 0.3028 0.3263 0.129 Uiso 1 1 calc R
C39 C 0.2523(3) 0.4113(5) 0.3442(3) 0.0863(18) Uani 1 1 d D
H39A H 0.2571 0.3438 0.3575 0.129 Uiso 1 1 calc R
H39B H 0.2804 0.4544 0.3704 0.129 Uiso 1 1 calc R
H39C H 0.2651 0.4154 0.3089 0.129 Uiso 1 1 calc R
C1 C 0.4515(2) 0.3630(3) 0.26666(17) 0.0220(9) Uani 1 1 d .
C2 C 0.3988(2) 0.3446(3) 0.28913(18) 0.0251(10) Uani 1 1 d .
C3 C 0.4047(3) 0.3351(3) 0.3453(2) 0.0319(11) Uani 1 1 d .
H3 H 0.3676 0.3216 0.3604 0.038 Uiso 1 1 calc R
C4 C 0.4661(2) 0.3461(3) 0.37813(19) 0.0293(11) Uani 1 1 d .
H4 H 0.4709 0.3417 0.4165 0.035 Uiso 1 1 calc R
C5 C 0.5208(3) 0.3632(3) 0.35713(18) 0.0284(11) Uani 1 1 d .
H5 H 0.5629 0.3685 0.3805 0.034 Uiso 1 1 calc R
C6 C 0.5129(2) 0.3726(3) 0.30050(18) 0.0252(10) Uani 1 1 d .
C7 C 0.2903(2) 0.4628(4) 0.1720(2) 0.0319(11) Uani 1 1 d .
H7 H 0.2445 0.4450 0.1742 0.038 Uiso 1 1 calc R
C8 C 0.3147(3) 0.5424(4) 0.2142(2) 0.0421(13) Uani 1 1 d .
H8A H 0.3593 0.5618 0.2121 0.063 Uiso 1 1 calc R
H8B H 0.3148 0.5172 0.2508 0.063 Uiso 1 1 calc R
H8C H 0.2856 0.5993 0.2068 0.063 Uiso 1 1 calc R
C9 C 0.2893(3) 0.5013(4) 0.1153(2) 0.0451(14) Uani 1 1 d .
H9A H 0.2598 0.5577 0.1079 0.068 Uiso 1 1 calc R
H9B H 0.2738 0.4499 0.0884 0.068 Uiso 1 1 calc R
H9C H 0.3336 0.5213 0.1128 0.068 Uiso 1 1 calc R
C10 C 0.2980(2) 0.2457(4) 0.1578(2) 0.0345(12) Uani 1 1 d .
H10 H 0.3310 0.1919 0.1611 0.041 Uiso 1 1 calc R
C11 C 0.2697(3) 0.2594(4) 0.0974(2) 0.0453(14) Uani 1 1 d .
H11A H 0.2553 0.1961 0.0808 0.068 Uiso 1 1 calc R
H11B H 0.3033 0.2870 0.0799 0.068 Uiso 1 1 calc R
H11C H 0.2322 0.3041 0.0925 0.068 Uiso 1 1 calc R
C12 C 0.2462(3) 0.2118(4) 0.1872(3) 0.0534(17) Uani 1 1 d .
H12A H 0.2143 0.2643 0.1871 0.080 Uiso 1 1 calc R
H12B H 0.2668 0.1947 0.2248 0.080 Uiso 1 1 calc R
H12C H 0.2239 0.1543 0.1686 0.080 Uiso 1 1 calc R
C13 C 0.5643(2) 0.3989(3) 0.27266(19) 0.0265(10) Uani 1 1 d .
H13 H 0.6080 0.4094 0.2923 0.032 Uiso 1 1 calc R
C14 C 0.5996(2) 0.4519(3) 0.19471(18) 0.0234(10) Uani 1 1 d .
H14A H 0.5958 0.4248 0.1576 0.028 Uiso 1 1 calc R
H14B H 0.6438 0.4362 0.2164 0.028 Uiso 1 1 calc R
C15 C 0.5901(2) 0.5624(3) 0.19157(19) 0.0266(10) Uani 1 1 d .
H15A H 0.6230 0.5908 0.1730 0.032 Uiso 1 1 calc R
H15B H 0.5988 0.5889 0.2291 0.032 Uiso 1 1 calc R
C16 C 0.5222(2) 0.5961(3) 0.16186(18) 0.0236(10) Uani 1 1 d .
H16A H 0.4891 0.5508 0.1709 0.028 Uiso 1 1 calc R
H16B H 0.5137 0.6617 0.1755 0.028 Uiso 1 1 calc R
C17 C 0.5133(2) 0.6008(3) 0.10061(18) 0.0245(10) Uani 1 1 d .
H17A H 0.4671 0.6179 0.0845 0.029 Uiso 1 1 calc R
H17B H 0.5413 0.6536 0.0912 0.029 Uiso 1 1 calc R
C18 C 0.5763(2) 0.5096(3) 0.05011(17) 0.0209(9) Uani 1 1 d .
H18 H 0.5988 0.5684 0.0457 0.025 Uiso 1 1 calc R
C19 C 0.5935(2) 0.4176(3) 0.02751(17) 0.0207(9) Uani 1 1 d .
C20 C 0.5551(2) 0.3387(3) 0.03726(17) 0.0188(9) Uani 1 1 d .
C21 C 0.5668(2) 0.2474(3) 0.01786(17) 0.0214(9) Uani 1 1 d .
C22 C 0.6162(2) 0.2325(3) -0.01046(18) 0.0235(10) Uani 1 1 d .
H22 H 0.6241 0.1693 -0.0234 0.028 Uiso 1 1 calc R
C23 C 0.6538(2) 0.3121(3) -0.01956(18) 0.0255(10) Uani 1 1 d .
H23 H 0.6880 0.3029 -0.0387 0.031 Uiso 1 1 calc R
C24 C 0.6424(2) 0.4043(3) -0.00120(18) 0.0249(10) Uani 1 1 d .
H24 H 0.6680 0.4583 -0.0083 0.030 Uiso 1 1 calc R
C25 C 0.4033(2) 0.1491(3) 0.04261(17) 0.0218(9) Uani 1 1 d .
H25 H 0.3769 0.1467 0.0714 0.026 Uiso 1 1 calc R
C26 C 0.3664(2) 0.2137(3) -0.00359(18) 0.0302(11) Uani 1 1 d .
H26A H 0.3910 0.2169 -0.0327 0.045 Uiso 1 1 calc R
H26B H 0.3618 0.2797 0.0104 0.045 Uiso 1 1 calc R
H26C H 0.3229 0.1860 -0.0180 0.045 Uiso 1 1 calc R
C27 C 0.4097(2) 0.0438(3) 0.0230(2) 0.0307(11) Uani 1 1 d .
H27A H 0.3659 0.0159 0.0099 0.046 Uiso 1 1 calc R
H27B H 0.4338 0.0043 0.0533 0.046 Uiso 1 1 calc R
H27C H 0.4334 0.0441 -0.0067 0.046 Uiso 1 1 calc R
C28 C 0.5203(2) 0.1276(3) 0.13102(18) 0.0246(10) Uani 1 1 d .
H28 H 0.5238 0.0595 0.1174 0.030 Uiso 1 1 calc R
C29 C 0.5897(2) 0.1648(4) 0.1538(2) 0.0374(13) Uani 1 1 d .
H29A H 0.5878 0.2321 0.1667 0.056 Uiso 1 1 calc R
H29B H 0.6150 0.1630 0.1251 0.056 Uiso 1 1 calc R
H29C H 0.6110 0.1231 0.1842 0.056 Uiso 1 1 calc R
C30 C 0.4797(2) 0.1237(3) 0.17493(19) 0.0291(11) Uani 1 1 d .
H30A H 0.5040 0.0878 0.2067 0.044 Uiso 1 1 calc R
H30B H 0.4380 0.0905 0.1604 0.044 Uiso 1 1 calc R
H30C H 0.4710 0.1904 0.1858 0.044 Uiso 1 1 calc R
C31 C 0.0532(2) 0.6025(3) 0.23376(19) 0.0238(10) Uani 1 1 d .
C32 C 0.1070(2) 0.5927(3) 0.2119(2) 0.0280(11) Uani 1 1 d .
C33 C 0.1037(3) 0.6069(4) 0.1559(2) 0.0356(12) Uani 1 1 d .
H33 H 0.1416 0.6006 0.1408 0.043 Uiso 1 1 calc R
C34 C 0.0433(3) 0.6304(3) 0.1236(2) 0.0327(12) Uani 1 1 d .
H34 H 0.0399 0.6414 0.0857 0.039 Uiso 1 1 calc R
C35 C -0.0127(2) 0.6383(3) 0.14499(19) 0.0277(10) Uani 1 1 d .
H35 H -0.0539 0.6533 0.1220 0.033 Uiso 1 1 calc R
C36 C -0.0077(2) 0.6239(3) 0.20023(18) 0.0223(9) Uani 1 1 d .
C40 C 0.2233(3) 0.6494(5) 0.3406(3) 0.0582(19) Uani 1 1 d .
H40 H 0.2655 0.6228 0.3337 0.070 Uiso 1 1 calc R
C41 C 0.2307(3) 0.6594(7) 0.4014(3) 0.097(3) Uani 1 1 d .
H41A H 0.2668 0.7043 0.4158 0.145 Uiso 1 1 calc R
H41B H 0.2401 0.5952 0.4186 0.145 Uiso 1 1 calc R
H41C H 0.1899 0.6851 0.4093 0.145 Uiso 1 1 calc R
C42 C 0.2112(3) 0.7464(5) 0.3120(4) 0.097(3) Uani 1 1 d .
H42A H 0.1727 0.7775 0.3212 0.146 Uiso 1 1 calc R
H42B H 0.2034 0.7363 0.2725 0.146 Uiso 1 1 calc R
H42C H 0.2496 0.7886 0.3236 0.146 Uiso 1 1 calc R
C43 C -0.0617(2) 0.6163(3) 0.22791(19) 0.0216(10) Uani 1 1 d .
H43 H -0.1056 0.6252 0.2086 0.026 Uiso 1 1 calc R
C44 C -0.1029(2) 0.5644(3) 0.30414(18) 0.0248(10) Uani 1 1 d .
H44A H -0.1450 0.5901 0.2830 0.030 Uiso 1 1 calc R
H44B H -0.0963 0.5901 0.3418 0.030 Uiso 1 1 calc R
C45 C -0.1049(2) 0.4531(3) 0.30510(19) 0.0310(11) Uani 1 1 d .
H45A H -0.1400 0.4329 0.3238 0.037 Uiso 1 1 calc R
H45B H -0.1175 0.4295 0.2670 0.037 Uiso 1 1 calc R
C46 C -0.0421(3) 0.4018(3) 0.33249(19) 0.0298(11) Uani 1 1 d .
H46A H -0.0049 0.4368 0.3225 0.036 Uiso 1 1 calc R
H46B H -0.0428 0.3349 0.3173 0.036 Uiso 1 1 calc R
C47 C -0.0287(3) 0.3938(3) 0.39415(19) 0.0309(12) Uani 1 1 d .
H47A H -0.0593 0.3453 0.4043 0.037 Uiso 1 1 calc R
H47B H 0.0164 0.3692 0.4075 0.037 Uiso 1 1 calc R
C48 C -0.0797(2) 0.4912(3) 0.44996(18) 0.0265(10) Uani 1 1 d .
H48 H -0.1044 0.4349 0.4551 0.032 Uiso 1 1 calc R
C49 C -0.0907(2) 0.5835(3) 0.47471(18) 0.0247(10) Uani 1 1 d .
C50 C -0.0501(2) 0.6585(3) 0.46383(18) 0.0232(10) Uani 1 1 d .
C51 C -0.0562(2) 0.7509(3) 0.48437(18) 0.0226(9) Uani 1 1 d .
C52 C -0.1030(2) 0.7716(3) 0.51383(18) 0.0273(10) Uani 1 1 d .
H52 H -0.1080 0.8362 0.5263 0.033 Uiso 1 1 calc R
C53 C -0.1428(2) 0.6959(4) 0.5250(2) 0.0339(12) Uani 1 1 d .
H53 H -0.1745 0.7087 0.5463 0.041 Uiso 1 1 calc R
C54 C -0.1368(2) 0.6020(4) 0.5055(2) 0.0315(11) Uani 1 1 d .
H54 H -0.1642 0.5509 0.5133 0.038 Uiso 1 1 calc R
C55 C -0.0097(2) 0.8623(3) 0.36862(19) 0.0268(10) Uani 1 1 d .
H55 H -0.0076 0.9314 0.3819 0.032 Uiso 1 1 calc R
C56 C -0.0812(2) 0.8360(4) 0.3496(2) 0.0352(12) Uani 1 1 d .
H56A H -0.1019 0.8813 0.3208 0.053 Uiso 1 1 calc R
H56B H -0.1032 0.8407 0.3803 0.053 Uiso 1 1 calc R
H56C H -0.0849 0.7690 0.3354 0.053 Uiso 1 1 calc R
C57 C 0.0276(2) 0.8575(3) 0.32276(19) 0.0309(11) Uani 1 1 d .
H57A H 0.0294 0.7896 0.3107 0.046 Uiso 1 1 calc R
H57B H 0.0722 0.8821 0.3359 0.046 Uiso 1 1 calc R
H57C H 0.0051 0.8977 0.2921 0.046 Uiso 1 1 calc R
C58 C 0.1084(2) 0.8350(3) 0.45462(19) 0.0269(10) Uani 1 1 d .
H58 H 0.1349 0.8271 0.4261 0.032 Uiso 1 1 calc R
C59 C 0.1074(3) 0.9446(3) 0.4679(2) 0.0373(13) Uani 1 1 d .
H59A H 0.0815 0.9553 0.4956 0.056 Uiso 1 1 calc R
H59B H 0.0878 0.9810 0.4348 0.056 Uiso 1 1 calc R
H59C H 0.1524 0.9675 0.4817 0.056 Uiso 1 1 calc R
C60 C 0.1423(2) 0.7760(3) 0.50416(19) 0.0300(11) Uani 1 1 d .
H60A H 0.1861 0.8029 0.5184 0.045 Uiso 1 1 calc R
H60B H 0.1461 0.7076 0.4935 0.045 Uiso 1 1 calc R
H60C H 0.1165 0.7794 0.5324 0.045 Uiso 1 1 calc R
C61 C 0.7339(2) 0.3343(3) 0.3584(2) 0.0300(11) Uani 1 1 d .
C62 C 0.2378(2) 0.4911(4) 0.8619(2) 0.0325(11) Uani 1 1 d .
F1 F 0.29178(14) 0.5461(2) 0.87513(12) 0.0400(7) Uani 1 1 d .
F2 F 0.18731(16) 0.5452(2) 0.86798(16) 0.0604(10) Uani 1 1 d .
F3 F 0.23005(16) 0.4734(2) 0.80843(12) 0.0509(9) Uani 1 1 d .
F4 F 0.72810(14) 0.3536(2) 0.30533(11) 0.0414(7) Uani 1 1 d .
F5 F 0.78996(16) 0.2856(2) 0.37395(13) 0.0531(9) Uani 1 1 d .
F6 F 0.68494(16) 0.2745(2) 0.36194(14) 0.0536(9) Uani 1 1 d .
N1 N 0.54918(18) 0.4077(3) 0.22045(15) 0.0217(8) Uani 1 1 d .
N2 N 0.52958(17) 0.5086(2) 0.07619(14) 0.0208(8) Uani 1 1 d .
N3 N -0.04856(18) 0.5971(2) 0.27898(15) 0.0205(8) Uani 1 1 d .
N4 N -0.03613(18) 0.4866(3) 0.42110(15) 0.0244(8) Uani 1 1 d .
O3 O 0.16567(16) 0.5655(3) 0.24699(15) 0.0383(9) Uani 1 1 d .
O4 O -0.01407(15) 0.8228(2) 0.47224(12) 0.0258(7) Uani 1 1 d .
O5 O 0.33818(16) 0.3357(3) 0.25323(13) 0.0339(8) Uani 1 1 d .
O6 O 0.52737(15) 0.1714(2) 0.02875(12) 0.0236(7) Uani 1 1 d .
O7 O 0.29895(17) 0.3308(3) 0.88699(15) 0.0413(9) Uani 1 1 d .
O8 O 0.18077(17) 0.3354(3) 0.88049(15) 0.0435(9) Uani 1 1 d .
O9 O 0.25374(18) 0.4133(3) 0.95620(14) 0.0398(9) Uani 1 1 d .
O13 O 0.78677(17) 0.5007(3) 0.38636(15) 0.0437(9) Uani 1 1 d .
O14 O 0.74174(19) 0.4102(3) 0.45256(15) 0.0462(10) Uani 1 1 d .
O15 O 0.66943(17) 0.4866(3) 0.37561(15) 0.0451(10) Uani 1 1 d .
P1 P 0.34207(6) 0.35473(9) 0.18875(5) 0.0257(3) Uani 1 1 d .
P2 P 0.48211(6) 0.20338(8) 0.07285(5) 0.0204(2) Uani 1 1 d .
P3 P 0.15901(6) 0.56441(10) 0.31184(6) 0.0341(3) Uani 1 1 d .
P4 P 0.02749(6) 0.78502(8) 0.42672(5) 0.0227(3) Uani 1 1 d .
Pd1 Pd 0.446313(16) 0.37754(2) 0.187108(13) 0.01968(8) Uani 1 1 d .
H1 H 0.4340 0.3843 0.1143 0.022 Uiso 1 1 d R
Pd2 Pd 0.490669(16) 0.36444(2) 0.082985(13) 0.01780(8) Uani 1 1 d .
Pd3 Pd 0.055328(17) 0.59204(2) 0.312855(14) 0.02155(9) Uani 1 1 d .
H2 H 0.0656 0.5934 0.3805 0.024 Uiso 1 1 d R
Pd4 Pd 0.011281(17) 0.62471(2) 0.416379(13) 0.02054(9) Uani 1 1 d .
S1 S 0.24383(6) 0.37915(8) 0.90115(5) 0.0286(3) Uani 1 1 d .
S2 S 0.73260(6) 0.44556(9) 0.39818(5) 0.0306(3) Uani 1 1 d .

loop_
_atom_site_aniso_label
_atom_site_aniso_U_11
_atom_site_aniso_U_22
_atom_site_aniso_U_33
_atom_site_aniso_U_23
_atom_site_aniso_U_13
_atom_site_aniso_U_12
C37 0.072(5) 0.040(3) 0.068(5) -0.006(3) -0.029(4) 0.024(3)
C38 0.084(4) 0.046(3) 0.117(5) 0.010(3) -0.006(4) 0.008(3)
C39 0.084(4) 0.046(3) 0.117(5) 0.010(3) -0.006(4) 0.008(3)
C1 0.029(3) 0.018(2) 0.018(2) -0.0003(17) 0.0032(19) -0.0034(18)
C2 0.029(3) 0.024(2) 0.020(2) -0.0022(18) 0.003(2) -0.0067(19)
C3 0.042(3) 0.027(2) 0.029(3) 0.002(2) 0.013(2) -0.008(2)
C4 0.049(3) 0.020(2) 0.020(2) -0.0005(18) 0.010(2) -0.002(2)
C5 0.042(3) 0.020(2) 0.021(3) 0.0027(19) 0.003(2) 0.001(2)
C6 0.036(3) 0.016(2) 0.022(2) 0.0025(18) 0.003(2) -0.0031(19)
C7 0.021(3) 0.042(3) 0.033(3) -0.002(2) 0.009(2) -0.001(2)
C8 0.043(3) 0.040(3) 0.046(3) -0.009(3) 0.014(3) -0.001(2)
C9 0.059(4) 0.040(3) 0.039(3) 0.007(2) 0.015(3) 0.014(3)
C10 0.029(3) 0.039(3) 0.036(3) -0.008(2) 0.006(2) -0.010(2)
C11 0.041(3) 0.047(3) 0.044(4) -0.011(3) -0.001(3) -0.001(3)
C12 0.049(4) 0.053(4) 0.064(4) -0.012(3) 0.027(3) -0.026(3)
C13 0.025(3) 0.029(2) 0.023(3) -0.0006(19) 0.000(2) 0.0034(19)
C14 0.021(2) 0.028(2) 0.020(2) 0.0012(18) 0.0021(19) 0.0003(18)
C15 0.028(3) 0.029(2) 0.024(3) -0.0028(19) 0.006(2) -0.008(2)
C16 0.033(3) 0.019(2) 0.019(2) -0.0023(17) 0.007(2) -0.0021(18)
C17 0.033(3) 0.014(2) 0.026(3) -0.0018(17) 0.005(2) 0.0012(18)
C18 0.025(2) 0.020(2) 0.016(2) 0.0027(17) 0.0002(18) -0.0037(18)
C19 0.021(2) 0.024(2) 0.015(2) -0.0002(17) -0.0011(18) -0.0022(18)
C20 0.020(2) 0.020(2) 0.016(2) -0.0002(16) 0.0031(17) -0.0011(17)
C21 0.025(2) 0.019(2) 0.018(2) 0.0020(17) 0.0008(19) -0.0030(17)
C22 0.025(2) 0.024(2) 0.021(2) -0.0025(18) 0.0013(19) 0.0026(18)
C23 0.023(2) 0.036(3) 0.018(2) -0.0035(19) 0.0041(19) 0.0018(19)
C24 0.026(3) 0.029(2) 0.019(2) -0.0008(19) 0.004(2) -0.0067(19)
C25 0.025(2) 0.022(2) 0.018(2) 0.0012(17) 0.0041(18) -0.0035(18)
C26 0.035(3) 0.030(3) 0.022(3) -0.0024(19) -0.001(2) -0.001(2)
C27 0.030(3) 0.022(2) 0.037(3) -0.004(2) 0.001(2) -0.005(2)
C28 0.029(3) 0.020(2) 0.023(2) 0.0025(18) 0.003(2) 0.0018(19)
C29 0.028(3) 0.047(3) 0.033(3) 0.015(2) -0.004(2) 0.003(2)
C30 0.039(3) 0.025(2) 0.023(3) 0.0063(19) 0.005(2) 0.002(2)
C31 0.027(3) 0.021(2) 0.022(3) -0.0010(18) 0.002(2) 0.0003(18)
C32 0.024(3) 0.029(2) 0.030(3) -0.004(2) 0.005(2) -0.003(2)
C33 0.035(3) 0.034(3) 0.041(3) -0.007(2) 0.016(3) -0.006(2)
C34 0.048(3) 0.029(3) 0.023(3) -0.001(2) 0.011(2) -0.009(2)
C35 0.038(3) 0.018(2) 0.026(3) -0.0004(19) 0.004(2) -0.002(2)
C36 0.025(2) 0.021(2) 0.020(2) -0.0006(17) 0.0019(19) -0.0003(18)
C40 0.022(3) 0.068(4) 0.083(5) -0.042(4) 0.008(3) -0.002(3)
C41 0.030(4) 0.169(9) 0.089(6) -0.087(6) 0.007(4) -0.010(4)
C42 0.053(4) 0.037(4) 0.197(10) -0.043(5) 0.016(5) -0.009(3)
C43 0.021(2) 0.017(2) 0.025(3) 0.0021(17) 0.0022(19) 0.0042(17)
C44 0.025(2) 0.028(2) 0.021(2) -0.0015(19) 0.0043(19) -0.0021(19)
C45 0.037(3) 0.032(3) 0.025(3) -0.004(2) 0.008(2) -0.014(2)
C46 0.049(3) 0.016(2) 0.026(3) -0.0033(18) 0.012(2) -0.005(2)
C47 0.045(3) 0.022(2) 0.026(3) -0.0006(19) 0.008(2) -0.003(2)
C48 0.035(3) 0.022(2) 0.021(2) 0.0026(18) 0.001(2) -0.0077(19)
C49 0.027(3) 0.030(2) 0.016(2) -0.0055(19) 0.0031(19) -0.004(2)
C50 0.023(2) 0.023(2) 0.022(2) -0.0028(18) 0.0004(19) -0.0019(18)
C51 0.021(2) 0.025(2) 0.019(2) -0.0015(18) -0.0010(18) -0.0010(18)
C52 0.025(3) 0.030(3) 0.024(3) -0.0045(19) -0.001(2) 0.004(2)
C53 0.032(3) 0.041(3) 0.029(3) -0.007(2) 0.007(2) -0.004(2)
C54 0.033(3) 0.038(3) 0.024(3) -0.004(2) 0.008(2) -0.010(2)
C55 0.030(3) 0.017(2) 0.030(3) 0.0051(19) 0.001(2) 0.0004(19)
C56 0.031(3) 0.027(3) 0.044(3) 0.009(2) 0.001(2) 0.006(2)
C57 0.035(3) 0.026(3) 0.029(3) 0.005(2) 0.001(2) 0.000(2)
C58 0.026(3) 0.029(2) 0.026(3) 0.001(2) 0.007(2) -0.0044(19)
C59 0.037(3) 0.023(2) 0.047(3) -0.002(2) -0.002(2) -0.008(2)
C60 0.026(3) 0.035(3) 0.027(3) 0.006(2) 0.001(2) -0.002(2)
C61 0.031(3) 0.030(3) 0.028(3) 0.008(2) 0.005(2) 0.005(2)
C62 0.027(3) 0.031(3) 0.038(3) 0.006(2) 0.003(2) 0.006(2)
F1 0.0367(17) 0.0374(17) 0.0424(18) 0.0070(13) 0.0008(14) -0.0119(13)
F2 0.043(2) 0.052(2) 0.093(3) 0.0289(19) 0.031(2) 0.0234(16)
F3 0.055(2) 0.060(2) 0.0310(18) 0.0094(15) -0.0053(16) -0.0114(17)
F4 0.0455(19) 0.0509(19) 0.0266(16) 0.0002(14) 0.0049(14) 0.0078(15)
F5 0.056(2) 0.050(2) 0.049(2) 0.0041(16) 0.0026(17) 0.0272(16)
F6 0.062(2) 0.0421(19) 0.060(2) -0.0043(16) 0.0201(18) -0.0151(16)
N1 0.026(2) 0.0212(18) 0.017(2) 0.0029(15) 0.0018(16) 0.0031(15)
N2 0.027(2) 0.0162(17) 0.0174(19) -0.0009(14) -0.0002(16) 0.0010(15)
N3 0.024(2) 0.0190(18) 0.017(2) -0.0005(14) 0.0015(16) 0.0008(15)
N4 0.030(2) 0.0227(19) 0.019(2) -0.0020(15) 0.0024(17) -0.0025(16)
O3 0.0245(19) 0.047(2) 0.044(2) -0.0062(17) 0.0088(16) 0.0062(16)
O4 0.0291(18) 0.0212(16) 0.0273(18) -0.0058(13) 0.0064(14) -0.0046(13)
O5 0.0310(19) 0.049(2) 0.0231(18) 0.0031(15) 0.0095(15) -0.0140(16)
O6 0.0295(18) 0.0188(15) 0.0249(17) -0.0015(13) 0.0113(14) -0.0012(13)
O7 0.040(2) 0.034(2) 0.052(2) 0.0065(17) 0.0130(18) 0.0146(16)
O8 0.038(2) 0.047(2) 0.039(2) 0.0098(18) -0.0047(17) -0.0154(17)
O9 0.050(2) 0.041(2) 0.028(2) -0.0025(16) 0.0061(17) -0.0088(17)
O13 0.034(2) 0.046(2) 0.049(2) -0.0008(18) 0.0050(18) -0.0091(17)
O14 0.052(3) 0.056(2) 0.030(2) 0.0054(18) 0.0079(19) 0.002(2)
O15 0.029(2) 0.053(2) 0.048(2) -0.0117(19) -0.0031(18) 0.0116(17)
P1 0.0252(6) 0.0316(7) 0.0205(6) -0.0009(5) 0.0053(5) -0.0067(5)
P2 0.0232(6) 0.0175(5) 0.0203(6) 0.0010(4) 0.0044(5) -0.0001(4)
P3 0.0241(7) 0.0366(7) 0.0369(8) -0.0086(6) -0.0038(6) 0.0074(6)
P4 0.0244(6) 0.0197(6) 0.0227(6) 0.0002(5) 0.0021(5) -0.0016(5)
Pd1 0.02199(18) 0.02212(17) 0.01463(17) -0.00054(13) 0.00327(14) -0.00228(14)
Pd2 0.02042(18) 0.01816(16) 0.01461(17) -0.00083(13) 0.00330(13) 0.00024(13)
Pd3 0.02016(18) 0.02322(17) 0.01927(19) 0.00060(14) -0.00024(14) -0.00005(14)
Pd4 0.02372(19) 0.01927(17) 0.01781(18) -0.00064(13) 0.00259(14) -0.00108(13)
S1 0.0272(6) 0.0274(6) 0.0297(7) 0.0024(5) 0.0030(5) -0.0010(5)
S2 0.0263(6) 0.0353(7) 0.0286(7) 0.0000(5) 0.0019(5) 0.0014(5)

loop_
_atom_type_symbol
_atom_type_description
_atom_type_scat_dispersion_real
_atom_type_scat_dispersion_imag
_atom_type_scat_source
C C 0.0033 0.0016 'International Tables Vol C Tables 4.2.6.8 and 6.1.1.4'
H H 0.0000 0.0000 'International Tables Vol C Tables 4.2.6.8 and 6.1.1.4'
N N 0.0061 0.0033 'International Tables Vol C Tables 4.2.6.8 and 6.1.1.4'
O O 0.0106 0.0060 'International Tables Vol C Tables 4.2.6.8 and 6.1.1.4'
F F 0.0171 0.0103 'International Tables Vol C Tables 4.2.6.8 and 6.1.1.4'
P P 0.1023 0.0942 'International Tables Vol C Tables 4.2.6.8 and 6.1.1.4'
S S 0.1246 0.1234 'International Tables Vol C Tables 4.2.6.8 and 6.1.1.4'
Pd Pd -0.9988 1.0072 'International Tables Vol C Tables 4.2.6.8 and 6.1.1.4'

loop_
_geom_angle_atom_site_label_1
_geom_angle_atom_site_label_2
_geom_angle_atom_site_label_3
_geom_angle
C39 C37 C38 108.5(6)
C39 C37 P3 118.9(5)
C38 C37 P3 112.0(4)
C39 C37 H37 105.4
C38 C37 H37 105.4
P3 C37 H37 105.4
C37 C38 H38A 109.5
C37 C38 H38B 109.5
H38A C38 H38B 109.5
C37 C38 H38C 109.5
H38A C38 H38C 109.5
H38B C38 H38C 109.5
C37 C39 H39A 109.5
C37 C39 H39B 109.5
H39A C39 H39B 109.5
C37 C39 H39C 109.5
H39A C39 H39C 109.5
H39B C39 H39C 109.5
C2 C1 C6 119.1(4)
C2 C1 Pd1 124.0(3)
C6 C1 Pd1 116.9(3)
C1 C2 O5 116.8(4)
C1 C2 C3 122.1(4)
O5 C2 C3 121.1(4)
C4 C3 C2 117.7(5)
C4 C3 H3 121.1
C2 C3 H3 121.1
C3 C4 C5 122.1(5)
C3 C4 H4 118.9
C5 C4 H4 118.9
C4 C5 C6 118.5(5)
C4 C5 H5 120.7
C6 C5 H5 120.7
C1 C6 C5 120.4(4)
C1 C6 C13 114.4(4)
C5 C6 C13 125.1(4)
C9 C7 C8 109.9(4)
C9 C7 P1 112.8(3)
C8 C7 P1 108.9(3)
C9 C7 H7 108.4
C8 C7 H7 108.4
P1 C7 H7 108.4
C7 C8 H8A 109.5
C7 C8 H8B 109.5
H8A C8 H8B 109.5
C7 C8 H8C 109.5
H8A C8 H8C 109.5
H8B C8 H8C 109.5
C7 C9 H9A 109.5
C7 C9 H9B 109.5
H9A C9 H9B 109.5
C7 C9 H9C 109.5
H9A C9 H9C 109.5
H9B C9 H9C 109.5
C12 C10 C11 111.1(5)
C12 C10 P1 113.0(4)
C11 C10 P1 112.0(4)
C12 C10 H10 106.7
C11 C10 H10 106.7
P1 C10 H10 106.7
C10 C11 H11A 109.5
C10 C11 H11B 109.5
H11A C11 H11B 109.5
C10 C11 H11C 109.5
H11A C11 H11C 109.5
H11B C11 H11C 109.5
C10 C12 H12A 109.5
C10 C12 H12B 109.5
H12A C12 H12B 109.5
C10 C12 H12C 109.5
H12A C12 H12C 109.5
H12B C12 H12C 109.5
N1 C13 C6 118.0(4)
N1 C13 H13 121.0
C6 C13 H13 121.0
N1 C14 C15 109.4(3)
N1 C14 H14A 109.8
C15 C14 H14A 109.8
N1 C14 H14B 109.8
C15 C14 H14B 109.8
H14A C14 H14B 108.2
C14 C15 C16 114.9(4)
C14 C15 H15A 108.5
C16 C15 H15A 108.5
C14 C15 H15B 108.5
C16 C15 H15B 108.5
H15A C15 H15B 107.5
C17 C16 C15 114.3(4)
C17 C16 H16A 108.7
C15 C16 H16A 108.7
C17 C16 H16B 108.7
C15 C16 H16B 108.7
H16A C16 H16B 107.6
N2 C17 C16 113.4(4)
N2 C17 H17A 108.9
C16 C17 H17A 108.9
N2 C17 H17B 108.9
C16 C17 H17B 108.9
H17A C17 H17B 107.7
N2 C18 C19 117.8(4)
N2 C18 H18 121.1
C19 C18 H18 121.1
C24 C19 C20 120.4(4)
C24 C19 C18 126.1(4)
C20 C19 C18 113.5(4)
C21 C20 C19 119.0(4)
C21 C20 Pd2 124.1(3)
C19 C20 Pd2 116.8(3)
C20 C21 C22 121.4(4)
C20 C21 O6 116.7(4)
C22 C21 O6 121.9(4)
C21 C22 C23 118.6(4)
C21 C22 H22 120.7
C23 C22 H22 120.7
C24 C23 C22 121.1(4)
C24 C23 H23 119.5
C22 C23 H23 119.5
C23 C24 C19 119.6(4)
C23 C24 H24 120.2
C19 C24 H24 120.2
C26 C25 C27 111.3(4)
C26 C25 P2 110.2(3)
C27 C25 P2 112.6(3)
C26 C25 H25 107.5
C27 C25 H25 107.5
P2 C25 H25 107.5
C25 C26 H26A 109.5
C25 C26 H26B 109.5
H26A C26 H26B 109.5
C25 C26 H26C 109.5
H26A C26 H26C 109.5
H26B C26 H26C 109.5
C25 C27 H27A 109.5
C25 C27 H27B 109.5
H27A C27 H27B 109.5
C25 C27 H27C 109.5
H27A C27 H27C 109.5
H27B C27 H27C 109.5
C29 C28 C30 111.7(4)
C29 C28 P2 109.1(3)
C30 C28 P2 112.4(3)
C29 C28 H28 107.8
C30 C28 H28 107.8
P2 C28 H28 107.8
C28 C29 H29A 109.5
C28 C29 H29B 109.5
H29A C29 H29B 109.5
C28 C29 H29C 109.5
H29A C29 H29C 109.5
H29B C29 H29C 109.5
C28 C30 H30A 109.5
C28 C30 H30B 109.5
H30A C30 H30B 109.5
C28 C30 H30C 109.5
H30A C30 H30C 109.5
H30B C30 H30C 109.5
C32 C31 C36 120.1(4)
C32 C31 Pd3 123.7(4)
C36 C31 Pd3 116.2(3)
C31 C32 O3 117.4(4)
C31 C32 C33 121.6(5)
O3 C32 C33 121.0(4)
C34 C33 C32 117.4(5)
C34 C33 H33 121.3
C32 C33 H33 121.3
C33 C34 C35 121.9(5)
C33 C34 H34 119.1
C35 C34 H34 119.1
C36 C35 C34 119.1(5)
C36 C35 H35 120.5
C34 C35 H35 120.5
C35 C36 C31 119.9(4)
C35 C36 C43 126.2(4)
C31 C36 C43 113.4(4)
C42 C40 C41 112.0(6)
C42 C40 P3 110.0(5)
C41 C40 P3 111.6(5)
C42 C40 H40 107.7
C41 C40 H40 107.7
P3 C40 H40 107.7
C40 C41 H41A 109.5
C40 C41 H41B 109.5
H41A C41 H41B 109.5
C40 C41 H41C 109.5
H41A C41 H41C 109.5
H41B C41 H41C 109.5
C40 C42 H42A 109.5
C40 C42 H42B 109.5
H42A C42 H42B 109.5
C40 C42 H42C 109.5
H42A C42 H42C 109.5
H42B C42 H42C 109.5
N3 C43 C36 118.3(4)
N3 C43 H43 120.9
C36 C43 H43 120.9
N3 C44 C45 109.6(4)
N3 C44 H44A 109.8
C45 C44 H44A 109.8
N3 C44 H44B 109.8
C45 C44 H44B 109.8
H44A C44 H44B 108.2
C46 C45 C44 116.4(4)
C46 C45 H45A 108.2
C44 C45 H45A 108.2
C46 C45 H45B 108.2
C44 C45 H45B 108.2
H45A C45 H45B 107.3
C45 C46 C47 116.6(4)
C45 C46 H46A 108.1
C47 C46 H46A 108.1
C45 C46 H46B 108.1
C47 C46 H46B 108.1
H46A C46 H46B 107.3
N4 C47 C46 113.3(4)
N4 C47 H47A 108.9
C46 C47 H47A 108.9
N4 C47 H47B 108.9
C46 C47 H47B 108.9
H47A C47 H47B 107.7
N4 C48 C49 118.9(4)
N4 C48 H48 120.5
C49 C48 H48 120.5
C54 C49 C50 120.1(4)
C54 C49 C48 126.5(4)
C50 C49 C48 113.4(4)
C51 C50 C49 119.4(4)
C51 C50 Pd4 124.1(3)
C49 C50 Pd4 116.5(3)
C52 C51 C50 121.5(4)
C52 C51 O4 121.7(4)
C50 C51 O4 116.8(4)
C51 C52 C53 118.6(4)
C51 C52 H52 120.7
C53 C52 H52 120.7
C54 C53 C52 120.7(5)
C54 C53 H53 119.6
C52 C53 H53 119.6
C49 C54 C53 119.6(5)
C49 C54 H54 120.2
C53 C54 H54 120.2
C56 C55 C57 112.4(4)
C56 C55 P4 109.6(3)
C57 C55 P4 112.3(3)
C56 C55 H55 107.4
C57 C55 H55 107.4
P4 C55 H55 107.4
C55 C56 H56A 109.5
C55 C56 H56B 109.5
H56A C56 H56B 109.5
C55 C56 H56C 109.5
H56A C56 H56C 109.5
H56B C56 H56C 109.5
C55 C57 H57A 109.5
C55 C57 H57B 109.5
H57A C57 H57B 109.5
C55 C57 H57C 109.5
H57A C57 H57C 109.5
H57B C57 H57C 109.5
C60 C58 C59 111.4(4)
C60 C58 P4 110.3(3)
C59 C58 P4 113.4(3)
C60 C58 H58 107.1
C59 C58 H58 107.1
P4 C58 H58 107.1
C58 C59 H59A 109.5
C58 C59 H59B 109.5
H59A C59 H59B 109.5
C58 C59 H59C 109.5
H59A C59 H59C 109.5
H59B C59 H59C 109.5
C58 C60 H60A 109.5
C58 C60 H60B 109.5
H60A C60 H60B 109.5
C58 C60 H60C 109.5
H60A C60 H60C 109.5
H60B C60 H60C 109.5
F6 C61 F5 108.4(4)
F6 C61 F4 106.4(4)
F5 C61 F4 106.1(4)
F6 C61 S2 112.0(3)
F5 C61 S2 111.8(3)
F4 C61 S2 111.8(3)
F2 C62 F1 107.9(4)
F2 C62 F3 106.6(4)
F1 C62 F3 105.4(4)
F2 C62 S1 112.0(4)
F1 C62 S1 112.7(3)
F3 C62 S1 111.9(3)
C13 N1 C14 116.2(4)
C13 N1 Pd1 112.5(3)
C14 N1 Pd1 130.4(3)
C18 N2 C17 118.1(4)
C18 N2 Pd2 113.0(3)
C17 N2 Pd2 128.8(3)
C43 N3 C44 118.1(4)
C43 N3 Pd3 112.5(3)
C44 N3 Pd3 128.3(3)
C48 N4 C47 117.6(4)
C48 N4 Pd4 112.3(3)
C47 N4 Pd4 130.0(3)
C32 O3 P3 112.0(3)
C51 O4 P4 112.2(3)
C2 O5 P1 112.9(3)
C21 O6 P2 112.4(3)
O5 P1 C7 101.6(2)
O5 P1 C10 99.2(2)
C7 P1 C10 110.0(2)
O5 P1 Pd1 107.13(13)
C7 P1 Pd1 114.73(16)
C10 P1 Pd1 120.95(17)
O6 P2 C25 101.97(18)
O6 P2 C28 99.78(19)
C25 P2 C28 107.7(2)
O6 P2 Pd2 107.11(11)
C25 P2 Pd2 119.80(14)
C28 P2 Pd2 117.37(15)
O3 P3 C40 100.0(3)
O3 P3 C37 106.5(3)
C40 P3 C37 109.1(3)
O3 P3 Pd3 107.33(13)
C40 P3 Pd3 122.26(19)
C37 P3 Pd3 110.1(2)
O4 P4 C58 101.35(19)
O4 P4 C55 100.02(19)
C58 P4 C55 106.9(2)
O4 P4 Pd4 107.37(12)
C58 P4 Pd4 121.42(16)
C55 P4 Pd4 116.55(15)
C1 Pd1 N1 78.13(16)
C1 Pd1 P1 79.01(13)
N1 Pd1 P1 156.55(10)
C1 Pd1 Pd2 157.17(13)
N1 Pd1 Pd2 83.20(10)
P1 Pd1 Pd2 120.25(3)
C1 Pd1 H1 174.3
N1 Pd1 H1 107.3
P1 Pd1 H1 95.7
Pd2 Pd1 H1 26.7
C20 Pd2 N2 78.59(15)
C20 Pd2 P2 78.73(12)
N2 Pd2 P2 157.20(10)
C20 Pd2 Pd1 154.64(12)
N2 Pd2 Pd1 102.08(10)
P2 Pd2 Pd1 97.39(3)
C20 Pd2 H1 174.5
N2 Pd2 H1 102.6
P2 Pd2 H1 100.2
Pd1 Pd2 H1 30.7
C31 Pd3 N3 78.32(16)
C31 Pd3 P3 79.16(14)
N3 Pd3 P3 155.44(10)
C31 Pd3 Pd4 157.09(13)
N3 Pd3 Pd4 82.34(10)
P3 Pd3 Pd4 121.66(4)
C31 Pd3 H2 172.3
N3 Pd3 H2 107.5
P3 Pd3 H2 95.8
Pd4 Pd3 H2 26.2
C50 Pd4 N4 78.85(16)
C50 Pd4 P4 78.59(13)
N4 Pd4 P4 157.01(11)
C50 Pd4 Pd3 157.22(13)
N4 Pd4 Pd3 98.55(10)
P4 Pd4 Pd3 100.51(3)
C50 Pd4 H2 176.2
N4 Pd4 H2 100.4
P4 Pd4 H2 102.4
Pd3 Pd4 H2 26.5
O9 S1 O7 115.5(2)
O9 S1 O8 114.6(2)
O7 S1 O8 116.1(2)
O9 S1 C62 103.2(2)
O7 S1 C62 102.7(2)
O8 S1 C62 101.8(2)
O14 S2 O15 115.8(2)
O14 S2 O13 115.2(2)
O15 S2 O13 114.2(2)
O14 S2 C61 103.1(2)
O15 S2 C61 103.3(2)
O13 S2 C61 102.7(2)

loop_
_geom_bond_atom_site_label_1
_geom_bond_atom_site_label_2
_geom_bond_distance
C37 C39 1.494(4)
C37 C38 1.515(9)
C37 P3 1.816(6)
C37 H37 1.0000
C38 H38A 0.9800
C38 H38B 0.9800
C38 H38C 0.9800
C39 H39A 0.9800
C39 H39B 0.9800
C39 H39C 0.9800
C1 C2 1.363(6)
C1 C6 1.384(6)
C1 Pd1 1.987(4)
C2 O5 1.394(5)
C2 C3 1.396(6)
C3 C4 1.375(7)
C3 H3 0.9500
C4 C5 1.376(6)
C4 H4 0.9500
C5 C6 1.402(6)
C5 H5 0.9500
C6 C13 1.447(6)
C7 C9 1.514(7)
C7 C8 1.529(7)
C7 P1 1.826(5)
C7 H7 1.0000
C8 H8A 0.9800
C8 H8B 0.9800
C8 H8C 0.9800
C9 H9A 0.9800
C9 H9B 0.9800
C9 H9C 0.9800
C10 C12 1.505(7)
C10 C11 1.518(7)
C10 P1 1.835(5)
C10 H10 1.0000
C11 H11A 0.9800
C11 H11B 0.9800
C11 H11C 0.9800
C12 H12A 0.9800
C12 H12B 0.9800
C12 H12C 0.9800
C13 N1 1.287(6)
C13 H13 0.9500
C14 N1 1.477(5)
C14 C15 1.524(6)
C14 H14A 0.9900
C14 H14B 0.9900
C15 C16 1.525(6)
C15 H15A 0.9900
C15 H15B 0.9900
C16 C17 1.511(6)
C16 H16A 0.9900
C16 H16B 0.9900
C17 N2 1.475(5)
C17 H17A 0.9900
C17 H17B 0.9900
C18 N2 1.285(5)
C18 C19 1.457(6)
C18 H18 0.9500
C19 C24 1.382(6)
C19 C20 1.398(6)
C20 C21 1.381(6)
C20 Pd2 1.978(4)
C21 C22 1.387(6)
C21 O6 1.389(5)
C22 C23 1.390(6)
C22 H22 0.9500
C23 C24 1.381(6)
C23 H23 0.9500
C24 H24 0.9500
C25 C26 1.529(6)
C25 C27 1.537(6)
C25 P2 1.817(4)
C25 H25 1.0000
C26 H26A 0.9800
C26 H26B 0.9800
C26 H26C 0.9800
C27 H27A 0.9800
C27 H27B 0.9800
C27 H27C 0.9800
C28 C29 1.527(6)
C28 C30 1.529(6)
C28 P2 1.829(4)
C28 H28 1.0000
C29 H29A 0.9800
C29 H29B 0.9800
C29 H29C 0.9800
C30 H30A 0.9800
C30 H30B 0.9800
C30 H30C 0.9800
C31 C32 1.358(6)
C31 C36 1.398(6)
C31 Pd3 1.983(5)
C32 O3 1.398(6)
C32 C33 1.407(7)
C33 C34 1.385(7)
C33 H33 0.9500
C34 C35 1.392(7)
C34 H34 0.9500
C35 C36 1.382(6)
C35 H35 0.9500
C36 C43 1.449(6)
C40 C42 1.504(10)
C40 C41 1.509(9)
C40 P3 1.806(6)
C40 H40 1.0000
C41 H41A 0.9800
C41 H41B 0.9800
C41 H41C 0.9800
C42 H42A 0.9800
C42 H42B 0.9800
C42 H42C 0.9800
C43 N3 1.280(5)
C43 H43 0.9500
C44 N3 1.481(5)
C44 C45 1.524(6)
C44 H44A 0.9900
C44 H44B 0.9900
C45 C46 1.517(7)
C45 H45A 0.9900
C45 H45B 0.9900
C46 C47 1.518(6)
C46 H46A 0.9900
C46 H46B 0.9900
C47 N4 1.462(6)
C47 H47A 0.9900
C47 H47B 0.9900
C48 N4 1.280(6)
C48 C49 1.447(6)
C48 H48 0.9500
C49 C54 1.379(6)
C49 C50 1.394(6)
C50 C51 1.381(6)
C50 Pd4 1.983(4)
C51 C52 1.375(6)
C51 O4 1.396(5)
C52 C53 1.394(6)
C52 H52 0.9500
C53 C54 1.391(7)
C53 H53 0.9500
C54 H54 0.9500
C55 C56 1.510(6)
C55 C57 1.523(6)
C55 P4 1.833(5)
C55 H55 1.0000
C56 H56A 0.9800
C56 H56B 0.9800
C56 H56C 0.9800
C57 H57A 0.9800
C57 H57B 0.9800
C57 H57C 0.9800
C58 C60 1.525(6)
C58 C59 1.536(6)
C58 P4 1.818(5)
C58 H58 1.0000
C59 H59A 0.9800
C59 H59B 0.9800
C59 H59C 0.9800
C60 H60A 0.9800
C60 H60B 0.9800
C60 H60C 0.9800
C61 F6 1.326(5)
C61 F5 1.331(5)
C61 F4 1.338(5)
C61 S2 1.824(5)
C62 F2 1.324(5)
C62 F1 1.336(5)
C62 F3 1.341(6)
C62 S1 1.810(5)
N1 Pd1 2.172(4)
N2 Pd2 2.152(3)
N3 Pd3 2.155(4)
N4 Pd4 2.148(4)
O3 P3 1.664(4)
O4 P4 1.659(3)
O5 P1 1.659(3)
O6 P2 1.661(3)
O7 S1 1.436(3)
O8 S1 1.438(4)
O9 S1 1.432(4)
O13 S2 1.442(4)
O14 S2 1.423(4)
O15 S2 1.434(3)
P1 Pd1 2.2081(14)
P2 Pd2 2.2201(12)
P3 Pd3 2.2035(14)
P4 Pd4 2.2250(13)
Pd1 Pd2 2.9602(8)
Pd1 H1 1.7934
Pd2 H1 1.5786
Pd3 Pd4 2.9710(8)
Pd3 H2 1.6660
Pd4 H2 1.6491
